data_7206455
loop_
_publ_author_name
'Liang, Qing'
'Chen, Guosong'
'Guan, Bing'
'Jiang, Ming'

_publ_section_title
;
 Structural factors of amphiphilic calix[6]biscrowns affecting their
 vesicle--nanotube transitions in self-assembly
;
_journal_issue 35
_journal_name_full 'Journal of Materials Chemistry'
_journal_page_first 13262
_journal_paper_doi 10.1039/c1jm10895f
_journal_volume 21
_journal_year 2011
_chemical_formula_sum 'C86 H118 N2 O12'
_chemical_formula_weight 1371.82
_chemical_name_systematic
;
?
;
_space_group_IT_number 2
_symmetry_cell_setting triclinic
_symmetry_space_group_name_Hall '-P 1'
_symmetry_space_group_name_H-M 'P -1'
_atom_sites_solution_hydrogens geom
_atom_sites_solution_primary direct
_atom_sites_solution_secondary difmap
_audit_creation_method SHELXL-97
_cell_angle_alpha 93.1610(10)
_cell_angle_beta 98.2840(10)
_cell_angle_gamma 117.9160(10)
_cell_formula_units_Z 2
_cell_length_a 13.0708(13)
_cell_length_b 13.4331(13)
_cell_length_c 26.062(3)
_cell_measurement_reflns_used 9963
_cell_measurement_temperature 173(2)
_cell_measurement_theta_max 54.821
_cell_measurement_theta_min 4.322
_cell_volume 3961.8(7)
_computing_cell_refinement 'Bruker SAINT'
_computing_data_collection 'Bruker APEX2'
_computing_data_reduction 'Bruker SAINT'
_computing_molecular_graphics 'Bruker SHELXTL'
_computing_publication_material 'Bruker SHELXTL'
_computing_structure_refinement 'SHELXL-97 (Sheldrick, 1997)'
_computing_structure_solution 'SHELXS-97 (Sheldrick, 1990)'
_diffrn_ambient_temperature 173(2)
_diffrn_measured_fraction_theta_full 0.977
_diffrn_measured_fraction_theta_max 0.977
_diffrn_measurement_device_type 'Bruker APEX-II CCD'
_diffrn_measurement_method '\f and \w scans'
_diffrn_radiation_monochromator graphite
_diffrn_radiation_source 'fine-focus sealed tube'
_diffrn_radiation_type MoK\a
_diffrn_radiation_wavelength 0.71073
_diffrn_reflns_av_R_equivalents 0.0193
_diffrn_reflns_av_sigmaI/netI 0.0347
_diffrn_reflns_limit_h_max 15
_diffrn_reflns_limit_h_min -15
_diffrn_reflns_limit_k_max 16
_diffrn_reflns_limit_k_min -16
_diffrn_reflns_limit_l_max 31
_diffrn_reflns_limit_l_min -29
_diffrn_reflns_number 25451
_diffrn_reflns_theta_full 25.50
_diffrn_reflns_theta_max 25.50
_diffrn_reflns_theta_min 1.59
_diffrn_standards_number 0
_exptl_absorpt_coefficient_mu 0.075
_exptl_absorpt_correction_T_max 1.0000
_exptl_absorpt_correction_T_min 0.6396
_exptl_absorpt_correction_type multi-scan
_exptl_absorpt_process_details sadabs
_exptl_crystal_colour colorless
_exptl_crystal_density_diffrn 1.150
_exptl_crystal_density_meas 0
_exptl_crystal_density_method 'not measured'
_exptl_crystal_description empirical(Hexahedral
_exptl_crystal_F_000 1488
_exptl_crystal_size_max 0.359
_exptl_crystal_size_mid 0.312
_exptl_crystal_size_min 0.167
_refine_diff_density_max 0.698
_refine_diff_density_min -0.369
_refine_diff_density_rms 0.078
_refine_ls_extinction_method none
_refine_ls_goodness_of_fit_ref 1.023
_refine_ls_hydrogen_treatment mixed
_refine_ls_matrix_type full
_refine_ls_number_parameters 1020
_refine_ls_number_reflns 14423
_refine_ls_number_restraints 130
_refine_ls_restrained_S_all 1.054
_refine_ls_R_factor_all 0.0752
_refine_ls_R_factor_gt 0.0595
_refine_ls_shift/su_max 0.000
_refine_ls_shift/su_mean 0.000
_refine_ls_structure_factor_coef Fsqd
_refine_ls_weighting_details 'calc w=1/[\s^2^(Fo^2^)+(0.1277P)^2^+2.2423P] where P=(Fo^2^+2Fc^2^)/3'
_refine_ls_weighting_scheme calc
_refine_ls_wR_factor_gt 0.1791
_refine_ls_wR_factor_ref 0.2039
_reflns_number_gt 11638
_reflns_number_total 14423
_reflns_threshold_expression >2sigma(I)
_cod_data_source_file c1jm10895f.txt
_cod_data_source_block dm1076
_cod_depositor_comments
;
The following automatic conversions were performed:

'_symmetry_cell_setting' value 'Triclinic' changed to 'triclinic'
according to /home/saulius/struct/CIF-dictionaries/cif_core.dic
dictionary named 'cif_core.dic' version 2.4.1 from 2010-06-29.

Automatic conversion script
Id: cif_fix_values 1715 2011-07-08 13:25:40Z adriana 
;
_cod_original_sg_symbol_H-M P-1
_cod_database_code 7206455

loop_
_symmetry_equiv_pos_as_xyz
'x, y, z'
'-x, -y, -z'

loop_
_atom_site_label
_atom_site_type_symbol
_atom_site_fract_x
_atom_site_fract_y
_atom_site_fract_z
_atom_site_U_iso_or_equiv
_atom_site_adp_type
_atom_site_occupancy
_atom_site_symmetry_multiplicity
_atom_site_calc_flag
_atom_site_refinement_flags
_atom_site_disorder_assembly
_atom_site_disorder_group
N1 N 0.4381(2) 0.1347(2) 0.83566(10) 0.0429(5) Uani 1 1 d D . .
N2 N 1.2387(3) 0.3583(2) 0.88460(9) 0.0520(7) Uani 1 1 d D . .
O1 O 0.49254(13) 0.31862(13) 0.78563(6) 0.0292(3) Uani 1 1 d . . .
O2 O 0.57343(17) 0.10165(16) 0.80454(9) 0.0492(5) Uani 1 1 d . . .
O3 O 1.17012(13) 0.34359(13) 0.78371(6) 0.0270(3) Uani 1 1 d . . .
O4 O 1.30285(19) 0.23111(18) 0.87478(7) 0.0485(5) Uani 1 1 d . . .
O5 O 0.61067(14) 0.38311(13) 0.63648(6) 0.0294(3) Uani 1 1 d . . .
O6 O 0.78636(17) 0.54328(18) 0.58374(7) 0.0488(5) Uani 1 1 d . . .
O7 O 0.96879(18) 0.65614(17) 0.71336(8) 0.0504(5) Uani 1 1 d . . .
O8 O 1.08592(13) 0.50771(13) 0.79497(6) 0.0303(4) Uani 1 1 d . . .
O9 O 0.86251(14) 0.26780(13) 0.69131(6) 0.0299(4) Uani 1 1 d . . .
O10 O 0.83950(16) 0.13823(13) 0.78316(7) 0.0352(4) Uani 1 1 d . . .
O11 O 0.85773(15) 0.22838(14) 0.89916(7) 0.0341(4) Uani 1 1 d . . .
O12 O 0.80615(13) 0.40445(12) 0.88087(6) 0.0242(3) Uani 1 1 d . . .
C1 C 0.43654(19) 0.24740(18) 0.66356(9) 0.0281(5) Uani 1 1 d . . .
C2 C 0.4078(2) 0.33964(19) 0.68047(9) 0.0301(5) Uani 1 1 d . . .
H2A H 0.3350 0.3036 0.6952 0.036 Uiso 1 1 calc R . .
H2B H 0.3894 0.3700 0.6487 0.036 Uiso 1 1 calc R . .
C3 C 0.50079(19) 0.43997(18) 0.72027(9) 0.0264(5) Uani 1 1 d . . .
C4 C 0.5420(2) 0.54968(19) 0.70712(9) 0.0289(5) Uani 1 1 d . . .
H4 H 0.5150 0.5586 0.6727 0.035 Uiso 1 1 calc R . .
C5 C 0.6203(2) 0.64597(19) 0.74200(9) 0.0298(5) Uani 1 1 d . . .
C6 C 0.6582(2) 0.62888(19) 0.79182(9) 0.0299(5) Uani 1 1 d . . .
H6 H 0.7132 0.6937 0.8163 0.036 Uiso 1 1 calc R . .
C7 C 0.61979(19) 0.52218(19) 0.80769(9) 0.0277(5) Uani 1 1 d . . .
C8 C 0.65938(19) 0.51127(19) 0.86460(9) 0.0269(5) Uani 1 1 d . . .
H8A H 0.6226 0.5401 0.8879 0.032 Uiso 1 1 calc R . .
H8B H 0.6311 0.4299 0.8679 0.032 Uiso 1 1 calc R . .
C9 C 0.79220(18) 0.57637(18) 0.88246(8) 0.0234(4) Uani 1 1 d . . .
C10 C 0.8510(2) 0.69521(19) 0.89385(9) 0.0281(5) Uani 1 1 d . . .
H10 H 0.8053 0.7332 0.8938 0.034 Uiso 1 1 calc R . .
C11 C 0.9729(2) 0.75982(19) 0.90520(9) 0.0304(5) Uani 1 1 d . . .
C12 C 1.0379(2) 0.70185(19) 0.90449(9) 0.0285(5) Uani 1 1 d . . .
H12 H 1.1214 0.7445 0.9097 0.034 Uiso 1 1 calc R . .
C13 C 0.98436(18) 0.58431(18) 0.89638(8) 0.0226(4) Uani 1 1 d . . .
C14 C 1.05567(19) 0.52180(18) 0.89908(9) 0.0252(4) Uani 1 1 d . . .
H14A H 1.0668 0.5049 0.9353 0.030 Uiso 1 1 calc R . .
H14B H 1.0083 0.4480 0.8760 0.030 Uiso 1 1 calc R . .
C15 C 1.17568(18) 0.58159(17) 0.88406(8) 0.0227(4) Uani 1 1 d . . .
C16 C 1.27643(19) 0.64530(19) 0.92218(9) 0.0264(5) Uani 1 1 d . . .
H16 H 1.2679 0.6589 0.9571 0.032 Uiso 1 1 calc R . .
C17 C 1.38988(19) 0.69013(19) 0.91113(9) 0.0271(5) Uani 1 1 d . A .
C18 C 1.39791(19) 0.66322(18) 0.86018(9) 0.0273(5) Uani 1 1 d . . .
H18 H 1.4741 0.6890 0.8521 0.033 Uiso 1 1 calc R . .
C19 C 1.29952(19) 0.60017(18) 0.82024(8) 0.0255(4) Uani 1 1 d . . .
C20 C 1.3281(2) 0.5762(2) 0.76785(9) 0.0368(6) Uani 1 1 d . . .
H20A H 1.3545 0.6474 0.7521 0.044 Uiso 1 1 calc R . .
H20B H 1.3977 0.5645 0.7761 0.044 Uiso 1 1 calc R . .
C21 C 1.24166(19) 0.4811(2) 0.72478(9) 0.0284(5) Uani 1 1 d . . .
C22 C 1.2410(2) 0.5060(2) 0.67359(9) 0.0299(5) Uani 1 1 d . . .
H22 H 1.2891 0.5820 0.6680 0.036 Uiso 1 1 calc R . .
C23 C 1.1723(2) 0.4236(2) 0.63034(9) 0.0296(5) Uani 1 1 d . A .
C24 C 1.1003(2) 0.3143(2) 0.64005(8) 0.0277(5) Uani 1 1 d . . .
H24 H 1.0523 0.2567 0.6112 0.033 Uiso 1 1 calc R . .
C25 C 1.09570(19) 0.28581(18) 0.69063(8) 0.0252(4) Uani 1 1 d . . .
C26 C 1.00671(19) 0.16638(19) 0.69834(9) 0.0280(5) Uani 1 1 d . . .
H26A H 1.0420 0.1156 0.6963 0.034 Uiso 1 1 calc R . .
H26B H 0.9870 0.1685 0.7335 0.034 Uiso 1 1 calc R . .
C27 C 0.8952(2) 0.11965(18) 0.65710(9) 0.0267(5) Uani 1 1 d . . .
C28 C 0.8645(2) 0.0301(2) 0.61846(9) 0.0330(5) Uani 1 1 d . . .
H28 H 0.9093 -0.0089 0.6204 0.040 Uiso 1 1 calc R . .
C29 C 0.7698(2) -0.0045(2) 0.57671(10) 0.0408(6) Uani 1 1 d . A .
C30 C 0.7068(2) 0.0551(2) 0.57498(10) 0.0380(6) Uani 1 1 d . . .
H30 H 0.6425 0.0332 0.5467 0.046 Uiso 1 1 calc R . .
C31 C 0.7337(2) 0.14500(19) 0.61274(9) 0.0307(5) Uani 1 1 d . . .
C32 C 0.6735(2) 0.2176(2) 0.60513(10) 0.0368(5) Uani 1 1 d . . .
H32A H 0.6519 0.2164 0.5670 0.044 Uiso 1 1 calc R . .
H32B H 0.7322 0.2971 0.6201 0.044 Uiso 1 1 calc R . .
C33 C 0.5638(2) 0.1860(2) 0.62841(9) 0.0318(5) Uani 1 1 d . . .
C34 C 0.4872(2) 0.0754(2) 0.63550(10) 0.0375(6) Uani 1 1 d . . .
H34 H 0.5050 0.0166 0.6264 0.045 Uiso 1 1 calc R . .
C35 C 0.3855(2) 0.0477(2) 0.65529(11) 0.0391(6) Uani 1 1 d . . .
C36 C 0.3620(2) 0.1349(2) 0.66927(10) 0.0350(5) Uani 1 1 d . . .
H36 H 0.2931 0.1175 0.6831 0.042 Uiso 1 1 calc R . .
C37 C 0.53504(19) 0.27096(18) 0.64187(9) 0.0267(5) Uani 1 1 d . . .
C38 C 0.82673(19) 0.17423(17) 0.65446(8) 0.0260(5) Uani 1 1 d . . .
C39 C 1.16983(19) 0.36926(19) 0.73259(8) 0.0253(4) Uani 1 1 d . . .
C40 C 1.18849(18) 0.56657(17) 0.83213(8) 0.0228(4) Uani 1 1 d . . .
C41 C 0.86132(18) 0.52249(17) 0.88689(8) 0.0212(4) Uani 1 1 d . . .
C42 C 0.54040(18) 0.42675(18) 0.77105(9) 0.0250(4) Uani 1 1 d . . .
C43 C 0.3011(3) -0.0764(2) 0.66045(14) 0.0546(8) Uani 1 1 d . . .
C44 C 0.3700(3) -0.1280(3) 0.68994(18) 0.0719(11) Uani 1 1 d . . .
H44A H 0.4236 -0.1339 0.6687 0.108 Uiso 1 1 calc R . .
H44B H 0.3150 -0.2039 0.6968 0.108 Uiso 1 1 calc R . .
H44C H 0.4159 -0.0792 0.7232 0.108 Uiso 1 1 calc R . .
C45 C 0.2435(4) -0.1427(3) 0.60526(19) 0.0994(16) Uani 1 1 d . . .
H45A H 0.1969 -0.1113 0.5868 0.149 Uiso 1 1 calc R . .
H45B H 0.1919 -0.2230 0.6077 0.149 Uiso 1 1 calc R . .
H45C H 0.3050 -0.1363 0.5860 0.149 Uiso 1 1 calc R . .
C46 C 0.2038(3) -0.0859(3) 0.6900(2) 0.0854(14) Uani 1 1 d . . .
H46A H 0.2400 -0.0400 0.7246 0.128 Uiso 1 1 calc R . .
H46B H 0.1543 -0.1656 0.6941 0.128 Uiso 1 1 calc R . .
H46C H 0.1552 -0.0581 0.6701 0.128 Uiso 1 1 calc R . .
C47 C 0.6666(2) 0.7677(2) 0.72894(10) 0.0359(5) Uani 1 1 d . . .
C48 C 0.6076(3) 0.7707(2) 0.67450(11) 0.0481(7) Uani 1 1 d . . .
H48A H 0.6236 0.7277 0.6482 0.072 Uiso 1 1 calc R . .
H48B H 0.6390 0.8498 0.6678 0.072 Uiso 1 1 calc R . .
H48C H 0.5222 0.7367 0.6726 0.072 Uiso 1 1 calc R . .
C49 C 0.6417(3) 0.8393(2) 0.76854(12) 0.0465(7) Uani 1 1 d . . .
H49A H 0.6727 0.9172 0.7601 0.070 Uiso 1 1 calc R . .
H49B H 0.6800 0.8408 0.8040 0.070 Uiso 1 1 calc R . .
H49C H 0.5563 0.8056 0.7667 0.070 Uiso 1 1 calc R . .
C50 C 0.8002(3) 0.8232(3) 0.73135(15) 0.0586(8) Uani 1 1 d . . .
H50A H 0.8165 0.7821 0.7043 0.088 Uiso 1 1 calc R . .
H50B H 0.8390 0.8203 0.7659 0.088 Uiso 1 1 calc R . .
H50C H 0.8303 0.9027 0.7254 0.088 Uiso 1 1 calc R . .
C51 C 1.0354(2) 0.8898(2) 0.91451(12) 0.0439(6) Uani 1 1 d . . .
C52 C 1.0761(4) 0.9331(3) 0.86378(18) 0.0792(12) Uani 1 1 d . . .
H52A H 1.0072 0.9066 0.8355 0.119 Uiso 1 1 calc R . .
H52B H 1.1278 0.9038 0.8542 0.119 Uiso 1 1 calc R . .
H52C H 1.1194 1.0165 0.8693 0.119 Uiso 1 1 calc R . .
C53 C 0.9521(3) 0.9338(3) 0.92797(18) 0.0698(11) Uani 1 1 d . . .
H53A H 0.8856 0.9085 0.8986 0.105 Uiso 1 1 calc R . .
H53B H 0.9949 1.0171 0.9346 0.105 Uiso 1 1 calc R . .
H53C H 0.9226 0.9038 0.9593 0.105 Uiso 1 1 calc R . .
C54 C 1.1427(3) 0.9369(3) 0.95875(16) 0.0652(10) Uani 1 1 d . . .
H54A H 1.1763 1.0196 0.9664 0.098 Uiso 1 1 calc R . .
H54B H 1.2019 0.9190 0.9482 0.098 Uiso 1 1 calc R . .
H54C H 1.1190 0.9023 0.9901 0.098 Uiso 1 1 calc R . .
C55 C 1.5004(2) 0.7649(2) 0.95330(10) 0.0369(6) Uani 1 1 d D . .
C56 C 1.4909(6) 0.8679(6) 0.9748(3) 0.0594(18) Uani 0.538(5) 1 d PDU A 1
H56A H 1.5617 0.9178 1.0010 0.089 Uiso 0.538(5) 1 calc PR A 1
H56B H 1.4212 0.8420 0.9910 0.089 Uiso 0.538(5) 1 calc PR A 1
H56C H 1.4837 0.9098 0.9461 0.089 Uiso 0.538(5) 1 calc PR A 1
C57 C 1.5008(7) 0.6959(7) 0.9980(3) 0.074(2) Uani 0.538(5) 1 d PDU A 1
H57A H 1.5106 0.6314 0.9854 0.110 Uiso 0.538(5) 1 calc PR A 1
H57B H 1.4259 0.6678 1.0103 0.110 Uiso 0.538(5) 1 calc PR A 1
H57C H 1.5661 0.7444 1.0269 0.110 Uiso 0.538(5) 1 calc PR A 1
C58 C 1.6121(6) 0.8007(9) 0.9334(3) 0.077(3) Uani 0.538(5) 1 d PDU A 1
H58A H 1.6175 0.8519 0.9073 0.115 Uiso 0.538(5) 1 calc PR A 1
H58B H 1.6127 0.7333 0.9172 0.115 Uiso 0.538(5) 1 calc PR A 1
H58C H 1.6795 0.8402 0.9625 0.115 Uiso 0.538(5) 1 calc PR A 1
C56' C 1.5417(9) 0.8886(6) 0.9465(4) 0.074(3) Uani 0.462(5) 1 d PDU A 2
H56D H 1.6053 0.9378 0.9759 0.111 Uiso 0.462(5) 1 calc PR A 2
H56E H 1.4757 0.9046 0.9456 0.111 Uiso 0.462(5) 1 calc PR A 2
H56F H 1.5710 0.9034 0.9137 0.111 Uiso 0.462(5) 1 calc PR A 2
C57' C 1.4817(7) 0.7449(9) 1.0085(3) 0.065(2) Uani 0.462(5) 1 d PDU A 2
H57D H 1.5577 0.7859 1.0329 0.097 Uiso 0.462(5) 1 calc PR A 2
H57E H 1.4470 0.6633 1.0108 0.097 Uiso 0.462(5) 1 calc PR A 2
H57F H 1.4284 0.7725 1.0176 0.097 Uiso 0.462(5) 1 calc PR A 2
C58' C 1.5998(7) 0.7378(9) 0.9468(3) 0.056(2) Uani 0.462(5) 1 d PDU A 2
H58D H 1.6308 0.7669 0.9156 0.084 Uiso 0.462(5) 1 calc PR A 2
H58E H 1.5689 0.6552 0.9430 0.084 Uiso 0.462(5) 1 calc PR A 2
H58F H 1.6632 0.7738 0.9778 0.084 Uiso 0.462(5) 1 calc PR A 2
C59 C 1.1734(3) 0.4535(2) 0.57437(9) 0.0405(6) Uani 1 1 d D . .
C60 C 1.2955(7) 0.4849(10) 0.5615(3) 0.082(3) Uani 0.538(5) 1 d PDU A 1
H60A H 1.3145 0.4239 0.5685 0.123 Uiso 0.538(5) 1 calc PR A 1
H60B H 1.3553 0.5560 0.5834 0.123 Uiso 0.538(5) 1 calc PR A 1
H60C H 1.2943 0.4949 0.5245 0.123 Uiso 0.538(5) 1 calc PR A 1
C61 C 1.0838(6) 0.3521(5) 0.5321(2) 0.0471(15) Uani 0.538(5) 1 d PDU A 1
H61A H 1.0967 0.3728 0.4972 0.071 Uiso 0.538(5) 1 calc PR A 1
H61B H 1.0033 0.3337 0.5353 0.071 Uiso 0.538(5) 1 calc PR A 1
H61C H 1.0949 0.2857 0.5370 0.071 Uiso 0.538(5) 1 calc PR A 1
C62 C 1.1489(12) 0.5512(8) 0.5687(4) 0.095(3) Uani 0.538(5) 1 d PDU A 1
H62A H 1.1556 0.5720 0.5334 0.142 Uiso 0.538(5) 1 calc PR A 1
H62B H 1.2061 0.6166 0.5947 0.142 Uiso 0.538(5) 1 calc PR A 1
H62C H 1.0689 0.5290 0.5744 0.142 Uiso 0.538(5) 1 calc PR A 1
C60' C 1.2885(9) 0.5585(10) 0.5703(4) 0.088(3) Uani 0.462(5) 1 d PDU A 2
H60D H 1.3553 0.5545 0.5906 0.131 Uiso 0.462(5) 1 calc PR A 2
H60E H 1.2873 0.6272 0.5841 0.131 Uiso 0.462(5) 1 calc PR A 2
H60F H 1.2965 0.5610 0.5335 0.131 Uiso 0.462(5) 1 calc PR A 2
C61' C 1.1598(15) 0.3579(9) 0.5387(4) 0.104(4) Uani 0.462(5) 1 d PDU A 2
H61D H 1.2319 0.3513 0.5455 0.156 Uiso 0.462(5) 1 calc PR A 2
H61E H 1.1454 0.3711 0.5024 0.156 Uiso 0.462(5) 1 calc PR A 2
H61F H 1.0929 0.2874 0.5443 0.156 Uiso 0.462(5) 1 calc PR A 2
C62' C 1.0809(10) 0.4954(11) 0.5636(5) 0.091(4) Uani 0.462(5) 1 d PDU A 2
H62D H 1.0906 0.5327 0.5320 0.136 Uiso 0.462(5) 1 calc PR A 2
H62E H 1.0926 0.5496 0.5935 0.136 Uiso 0.462(5) 1 calc PR A 2
H62F H 1.0013 0.4303 0.5584 0.136 Uiso 0.462(5) 1 calc PR A 2
C63 C 0.7420(3) -0.0996(3) 0.53282(13) 0.0659(9) Uani 1 1 d DU . .
C64 C 0.8016(7) -0.1725(7) 0.5513(3) 0.059(2) Uani 0.538(5) 1 d PDU A 1
H64A H 0.7716 -0.2406 0.5255 0.089 Uiso 0.538(5) 1 calc PR A 1
H64B H 0.7831 -0.1953 0.5853 0.089 Uiso 0.538(5) 1 calc PR A 1
H64C H 0.8873 -0.1273 0.5546 0.089 Uiso 0.538(5) 1 calc PR A 1
C65 C 0.7494(10) -0.0661(7) 0.4839(3) 0.081(2) Uani 0.538(5) 1 d PDU A 1
H65A H 0.8315 -0.0116 0.4831 0.122 Uiso 0.538(5) 1 calc PR A 1
H65B H 0.6998 -0.0302 0.4761 0.122 Uiso 0.538(5) 1 calc PR A 1
H65C H 0.7223 -0.1328 0.4576 0.122 Uiso 0.538(5) 1 calc PR A 1
C66 C 0.6006(6) -0.1948(6) 0.5313(3) 0.0766(19) Uani 0.538(5) 1 d PDU A 1
H66A H 0.5508 -0.1593 0.5229 0.115 Uiso 0.538(5) 1 calc PR A 1
H66B H 0.5921 -0.2208 0.5657 0.115 Uiso 0.538(5) 1 calc PR A 1
H66C H 0.5762 -0.2599 0.5046 0.115 Uiso 0.538(5) 1 calc PR A 1
C64' C 0.7347(12) -0.1979(8) 0.5476(4) 0.074(3) Uani 0.462(5) 1 d PDU A 2
H64D H 0.6598 -0.2414 0.5592 0.112 Uiso 0.462(5) 1 calc PR A 2
H64E H 0.8004 -0.1800 0.5764 0.112 Uiso 0.462(5) 1 calc PR A 2
H64F H 0.7385 -0.2430 0.5178 0.112 Uiso 0.462(5) 1 calc PR A 2
C65' C 0.8615(9) -0.0411(7) 0.5028(3) 0.072(2) Uani 0.462(5) 1 d PDU A 2
H65D H 0.8479 -0.0928 0.4714 0.108 Uiso 0.462(5) 1 calc PR A 2
H65E H 0.9322 -0.0293 0.5270 0.108 Uiso 0.462(5) 1 calc PR A 2
H65F H 0.8726 0.0320 0.4927 0.108 Uiso 0.462(5) 1 calc PR A 2
C66' C 0.6515(9) -0.1091(8) 0.4860(3) 0.071(2) Uani 0.462(5) 1 d PDU A 2
H66D H 0.6753 -0.0339 0.4751 0.106 Uiso 0.462(5) 1 calc PR A 2
H66E H 0.5740 -0.1382 0.4959 0.106 Uiso 0.462(5) 1 calc PR A 2
H66F H 0.6470 -0.1614 0.4569 0.106 Uiso 0.462(5) 1 calc PR A 2
C67 C 0.5653(2) 0.26552(19) 0.78288(10) 0.0305(5) Uani 1 1 d . . .
H67A H 0.6474 0.3203 0.8001 0.037 Uiso 1 1 calc R . .
H67B H 0.5653 0.2462 0.7457 0.037 Uiso 1 1 calc R . .
C68 C 0.5238(2) 0.1593(2) 0.80858(10) 0.0357(5) Uani 1 1 d . . .
C69 C 0.4057(3) 0.0423(3) 0.86773(13) 0.0527(7) Uani 1 1 d . . .
H69A H 0.3539 0.0481 0.8906 0.063 Uiso 1 1 calc R . .
H69B H 0.4781 0.0522 0.8906 0.063 Uiso 1 1 calc R . .
C70 C 0.3427(4) -0.0762(3) 0.83608(15) 0.0671(9) Uani 1 1 d . . .
H70A H 0.2764 -0.0835 0.8101 0.101 Uiso 1 1 calc R . .
H70B H 0.3130 -0.1335 0.8596 0.101 Uiso 1 1 calc R . .
H70C H 0.3980 -0.0877 0.8181 0.101 Uiso 1 1 calc R . .
C71 C 1.2328(2) 0.2835(3) 0.79773(10) 0.0413(6) Uani 1 1 d . . .
H71A H 1.3074 0.3170 0.7843 0.050 Uiso 1 1 calc R . .
H71B H 1.1850 0.2031 0.7813 0.050 Uiso 1 1 calc R . .
C72 C 1.2601(2) 0.2884(2) 0.85610(9) 0.0334(5) Uani 1 1 d . . .
C73 C 1.2636(4) 0.3757(3) 0.94174(12) 0.0652(10) Uani 1 1 d . . .
H73A H 1.2874 0.4557 0.9546 0.078 Uiso 1 1 calc R . .
H73B H 1.3301 0.3617 0.9546 0.078 Uiso 1 1 calc R . .
C74 C 1.1594(5) 0.2990(5) 0.96282(17) 0.1007(15) Uani 1 1 d . . .
H74A H 1.0925 0.3103 0.9489 0.151 Uiso 1 1 calc R . .
H74B H 1.1772 0.3158 1.0011 0.151 Uiso 1 1 calc R . .
H74C H 1.1395 0.2198 0.9524 0.151 Uiso 1 1 calc R . .
C75 C 0.5855(2) 0.4125(2) 0.58617(10) 0.0361(5) Uani 1 1 d . . .
H75A H 0.5048 0.4031 0.5796 0.043 Uiso 1 1 calc R . .
H75B H 0.5903 0.3619 0.5586 0.043 Uiso 1 1 calc R . .
C76 C 0.6733(3) 0.5331(2) 0.58471(11) 0.0429(6) Uani 1 1 d . . .
H76A H 0.6475 0.5597 0.5532 0.051 Uiso 1 1 calc R . .
H76B H 0.6781 0.5817 0.6159 0.051 Uiso 1 1 calc R . .
C77 C 0.8773(3) 0.6207(3) 0.62524(12) 0.0524(7) Uani 1 1 d . . .
H77A H 0.8706 0.6910 0.6299 0.063 Uiso 1 1 calc R . .
H77B H 0.9547 0.6416 0.6156 0.063 Uiso 1 1 calc R . .
C78 C 0.8733(3) 0.5732(2) 0.67662(12) 0.0473(7) Uani 1 1 d . . .
H78A H 0.7982 0.5556 0.6880 0.057 Uiso 1 1 calc R . .
H78B H 0.8792 0.5024 0.6728 0.057 Uiso 1 1 calc R . .
C79 C 0.9922(3) 0.6137(2) 0.75983(11) 0.0442(6) Uani 1 1 d . . .
H79A H 0.9174 0.5547 0.7678 0.053 Uiso 1 1 calc R . .
H79B H 1.0310 0.6761 0.7896 0.053 Uiso 1 1 calc R . .
C80 C 1.0707(2) 0.5640(3) 0.75214(10) 0.0433(6) Uani 1 1 d . . .
H80A H 1.0363 0.5091 0.7195 0.052 Uiso 1 1 calc R . .
H80B H 1.1487 0.6253 0.7483 0.052 Uiso 1 1 calc R . .
C81 C 0.7899(2) 0.2533(2) 0.72992(9) 0.0325(5) Uani 1 1 d . . .
H81A H 0.7139 0.1824 0.7185 0.039 Uiso 1 1 calc R . .
H81B H 0.7727 0.3176 0.7324 0.039 Uiso 1 1 calc R . .
C82 C 0.8474(2) 0.24775(19) 0.78280(9) 0.0311(5) Uani 1 1 d . . .
H82A H 0.9312 0.3075 0.7907 0.037 Uiso 1 1 calc R . .
H82B H 0.8075 0.2609 0.8099 0.037 Uiso 1 1 calc R . .
C83 C 0.8906(2) 0.1234(2) 0.83183(10) 0.0384(6) Uani 1 1 d . . .
H83A H 0.9717 0.1878 0.8430 0.046 Uiso 1 1 calc R . .
H83B H 0.8967 0.0528 0.8271 0.046 Uiso 1 1 calc R . .
C84 C 0.8218(3) 0.1162(2) 0.87471(10) 0.0380(6) Uani 1 1 d . . .
H84A H 0.7362 0.0773 0.8597 0.046 Uiso 1 1 calc R . .
H84B H 0.8363 0.0716 0.9010 0.046 Uiso 1 1 calc R . .
C85 C 0.7688(2) 0.2377(2) 0.92054(10) 0.0334(5) Uani 1 1 d . . .
H85A H 0.7604 0.2049 0.9538 0.040 Uiso 1 1 calc R . .
H85B H 0.6922 0.1959 0.8958 0.040 Uiso 1 1 calc R . .
C86 C 0.8042(2) 0.36177(19) 0.93027(9) 0.0298(5) Uani 1 1 d . . .
H86A H 0.7472 0.3721 0.9481 0.036 Uiso 1 1 calc R . .
H86B H 0.8832 0.4041 0.9531 0.036 Uiso 1 1 calc R . .
H1 H 0.407(3) 0.177(2) 0.8380(13) 0.055(9) Uiso 1 1 d D . .
H2 H 1.211(3) 0.396(3) 0.8692(12) 0.060(10) Uiso 1 1 d D . .

loop_
_atom_site_aniso_label
_atom_site_aniso_U_11
_atom_site_aniso_U_22
_atom_site_aniso_U_33
_atom_site_aniso_U_23
_atom_site_aniso_U_13
_atom_site_aniso_U_12
N1 0.0436(13) 0.0436(13) 0.0529(14) 0.0220(11) 0.0182(11) 0.0262(11)
N2 0.089(2) 0.0608(15) 0.0264(11) 0.0057(10) 0.0011(12) 0.0550(15)
O1 0.0211(8) 0.0269(8) 0.0413(9) 0.0085(7) 0.0074(7) 0.0122(7)
O2 0.0469(11) 0.0426(10) 0.0727(14) 0.0199(10) 0.0171(10) 0.0307(9)
O3 0.0261(8) 0.0383(9) 0.0196(7) 0.0036(6) 0.0044(6) 0.0180(7)
O4 0.0646(13) 0.0659(13) 0.0342(10) 0.0110(9) 0.0044(9) 0.0482(11)
O5 0.0295(8) 0.0243(8) 0.0278(8) 0.0036(6) 0.0034(6) 0.0084(7)
O6 0.0389(10) 0.0607(12) 0.0338(10) 0.0082(9) 0.0071(8) 0.0134(9)
O7 0.0451(11) 0.0454(11) 0.0540(12) 0.0140(9) -0.0024(9) 0.0190(9)
O8 0.0217(8) 0.0336(8) 0.0269(8) 0.0021(6) -0.0029(6) 0.0087(7)
O9 0.0306(8) 0.0282(8) 0.0281(8) -0.0038(6) 0.0083(7) 0.0120(7)
O10 0.0442(10) 0.0259(8) 0.0355(9) 0.0029(7) 0.0105(8) 0.0162(7)
O11 0.0347(9) 0.0354(9) 0.0379(9) 0.0067(7) 0.0104(7) 0.0204(8)
O12 0.0244(8) 0.0230(7) 0.0234(8) 0.0035(6) 0.0033(6) 0.0104(6)
C1 0.0222(11) 0.0260(11) 0.0296(12) 0.0032(9) -0.0027(9) 0.0084(9)
C2 0.0245(11) 0.0311(12) 0.0310(12) 0.0020(9) 0.0014(9) 0.0118(10)
C3 0.0212(10) 0.0294(11) 0.0311(12) 0.0037(9) 0.0060(9) 0.0139(9)
C4 0.0284(11) 0.0307(11) 0.0321(12) 0.0077(9) 0.0083(9) 0.0168(10)
C5 0.0256(11) 0.0317(12) 0.0341(12) 0.0076(9) 0.0077(9) 0.0145(10)
C6 0.0233(11) 0.0282(11) 0.0341(12) 0.0016(9) 0.0022(9) 0.0101(9)
C7 0.0194(10) 0.0302(11) 0.0360(12) 0.0068(9) 0.0073(9) 0.0132(9)
C8 0.0212(11) 0.0300(11) 0.0313(12) 0.0041(9) 0.0060(9) 0.0136(9)
C9 0.0228(10) 0.0280(11) 0.0204(10) 0.0011(8) 0.0040(8) 0.0135(9)
C10 0.0290(12) 0.0306(11) 0.0298(12) 0.0000(9) 0.0032(9) 0.0198(10)
C11 0.0290(12) 0.0274(12) 0.0340(12) -0.0022(9) -0.0004(10) 0.0153(10)
C12 0.0227(11) 0.0271(11) 0.0338(12) 0.0007(9) 0.0036(9) 0.0115(9)
C13 0.0234(10) 0.0257(10) 0.0218(10) 0.0016(8) 0.0059(8) 0.0141(9)
C14 0.0229(11) 0.0261(11) 0.0303(11) 0.0045(9) 0.0072(9) 0.0142(9)
C15 0.0208(10) 0.0228(10) 0.0274(11) 0.0028(8) 0.0049(8) 0.0130(9)
C16 0.0261(11) 0.0321(11) 0.0234(11) -0.0018(9) 0.0036(9) 0.0168(10)
C17 0.0219(11) 0.0288(11) 0.0285(12) -0.0037(9) 0.0012(9) 0.0124(9)
C18 0.0189(10) 0.0275(11) 0.0313(12) -0.0027(9) 0.0045(9) 0.0087(9)
C19 0.0243(11) 0.0238(10) 0.0254(11) 0.0014(8) 0.0052(9) 0.0094(9)
C20 0.0271(12) 0.0421(14) 0.0274(12) -0.0028(10) 0.0084(10) 0.0054(11)
C21 0.0233(11) 0.0355(12) 0.0253(11) -0.0003(9) 0.0069(9) 0.0130(10)
C22 0.0308(12) 0.0309(12) 0.0279(12) 0.0042(9) 0.0101(9) 0.0136(10)
C23 0.0328(12) 0.0373(12) 0.0228(11) 0.0033(9) 0.0059(9) 0.0203(10)
C24 0.0282(11) 0.0349(12) 0.0207(11) -0.0008(9) 0.0029(9) 0.0167(10)
C25 0.0224(10) 0.0312(11) 0.0242(11) 0.0017(9) 0.0040(8) 0.0150(9)
C26 0.0275(11) 0.0310(11) 0.0252(11) 0.0020(9) 0.0027(9) 0.0147(10)
C27 0.0285(11) 0.0246(11) 0.0253(11) 0.0020(8) 0.0039(9) 0.0119(9)
C28 0.0384(13) 0.0314(12) 0.0327(13) -0.0012(10) 0.0036(10) 0.0211(11)
C29 0.0474(15) 0.0368(14) 0.0336(13) -0.0101(11) -0.0025(11) 0.0209(12)
C30 0.0370(14) 0.0387(13) 0.0323(13) -0.0029(10) -0.0065(10) 0.0179(11)
C31 0.0291(12) 0.0311(12) 0.0327(12) 0.0035(9) 0.0038(10) 0.0158(10)
C32 0.0377(13) 0.0386(13) 0.0399(14) 0.0082(11) 0.0054(11) 0.0234(11)
C33 0.0279(12) 0.0313(12) 0.0343(13) 0.0022(9) -0.0017(10) 0.0152(10)
C34 0.0367(13) 0.0287(12) 0.0471(15) 0.0020(10) -0.0006(11) 0.0185(11)
C35 0.0331(13) 0.0274(12) 0.0506(16) 0.0070(11) 0.0002(11) 0.0115(11)
C36 0.0251(12) 0.0301(12) 0.0443(14) 0.0074(10) 0.0033(10) 0.0095(10)
C37 0.0246(11) 0.0206(10) 0.0278(11) 0.0010(8) -0.0030(9) 0.0076(9)
C38 0.0274(11) 0.0213(10) 0.0265(11) 0.0015(8) 0.0072(9) 0.0091(9)
C39 0.0225(10) 0.0369(12) 0.0187(10) 0.0036(9) 0.0057(8) 0.0156(10)
C40 0.0199(10) 0.0207(10) 0.0242(11) 0.0008(8) -0.0005(8) 0.0083(8)
C41 0.0238(10) 0.0226(10) 0.0166(9) 0.0007(8) 0.0035(8) 0.0110(9)
C42 0.0183(10) 0.0272(11) 0.0316(12) 0.0057(9) 0.0071(9) 0.0117(9)
C43 0.0470(17) 0.0272(13) 0.081(2) 0.0124(14) 0.0096(15) 0.0110(12)
C44 0.076(2) 0.0443(17) 0.108(3) 0.0372(19) 0.031(2) 0.0330(18)
C45 0.104(3) 0.0323(17) 0.101(3) 0.0004(19) -0.010(3) -0.008(2)
C46 0.059(2) 0.0456(19) 0.152(4) 0.043(2) 0.044(3) 0.0160(17)
C47 0.0346(13) 0.0285(12) 0.0418(14) 0.0084(10) 0.0083(11) 0.0123(10)
C48 0.0622(18) 0.0348(14) 0.0476(16) 0.0150(12) 0.0111(14) 0.0226(13)
C49 0.0554(17) 0.0266(12) 0.0522(17) 0.0046(11) 0.0102(14) 0.0155(12)
C50 0.0390(16) 0.0442(16) 0.089(2) 0.0284(16) 0.0210(16) 0.0123(13)
C51 0.0344(14) 0.0272(13) 0.0620(18) -0.0051(12) -0.0070(12) 0.0140(11)
C52 0.079(3) 0.0341(16) 0.098(3) 0.0172(17) 0.007(2) 0.0080(17)
C53 0.0475(18) 0.0304(15) 0.124(3) -0.0170(17) -0.0077(19) 0.0224(14)
C54 0.0478(18) 0.0373(15) 0.094(3) -0.0286(16) -0.0266(17) 0.0218(14)
C55 0.0246(12) 0.0454(14) 0.0323(13) -0.0116(11) -0.0015(10) 0.0138(11)
C56 0.054(4) 0.046(3) 0.059(4) -0.027(3) -0.018(3) 0.021(3)
C57 0.059(4) 0.082(5) 0.064(5) -0.011(4) -0.030(3) 0.034(4)
C58 0.024(3) 0.104(6) 0.057(4) -0.037(4) 0.005(3) 0.001(4)
C56' 0.060(5) 0.047(4) 0.084(6) -0.005(4) -0.031(4) 0.015(4)
C57' 0.037(4) 0.093(6) 0.029(3) -0.016(4) -0.007(3) 0.009(4)
C58' 0.033(4) 0.086(6) 0.044(4) -0.011(4) -0.012(3) 0.034(4)
C59 0.0545(16) 0.0429(14) 0.0231(12) 0.0072(10) 0.0064(11) 0.0226(13)
C60 0.062(4) 0.118(6) 0.035(3) 0.022(4) 0.024(3) 0.013(4)
C61 0.055(3) 0.053(3) 0.011(2) 0.0017(19) 0.001(2) 0.010(3)
C62 0.167(8) 0.075(5) 0.057(4) 0.011(4) 0.003(5) 0.076(5)
C60' 0.085(6) 0.107(7) 0.048(5) 0.041(5) 0.028(4) 0.019(5)
C61' 0.169(9) 0.088(6) 0.056(5) 0.019(4) 0.052(6) 0.054(6)
C62' 0.079(6) 0.120(8) 0.076(6) 0.061(6) 0.005(5) 0.048(5)
C63 0.081(2) 0.061(2) 0.0505(19) -0.0258(15) -0.0133(16) 0.0410(17)
C64 0.072(4) 0.040(4) 0.061(4) -0.024(3) 0.005(4) 0.028(4)
C65 0.120(7) 0.080(5) 0.039(3) 0.003(3) 0.019(4) 0.045(5)
C66 0.084(3) 0.055(4) 0.063(4) -0.029(3) -0.025(3) 0.026(2)
C64' 0.119(8) 0.040(4) 0.058(5) -0.002(3) 0.021(6) 0.033(5)
C65' 0.109(5) 0.071(4) 0.045(4) -0.015(3) 0.007(3) 0.056(4)
C66' 0.078(5) 0.070(5) 0.044(4) -0.029(3) -0.008(4) 0.027(4)
C67 0.0255(11) 0.0308(12) 0.0375(13) 0.0062(10) 0.0043(10) 0.0159(10)
C68 0.0302(12) 0.0323(12) 0.0437(14) 0.0064(10) 0.0029(11) 0.0153(11)
C69 0.0538(18) 0.0494(17) 0.0624(19) 0.0263(15) 0.0228(15) 0.0259(15)
C70 0.078(2) 0.0528(19) 0.073(2) 0.0248(17) 0.029(2) 0.0271(18)
C71 0.0436(15) 0.0691(18) 0.0296(13) 0.0089(12) 0.0083(11) 0.0415(14)
C72 0.0311(12) 0.0377(13) 0.0303(12) 0.0051(10) 0.0013(10) 0.0170(11)
C73 0.108(3) 0.062(2) 0.0371(16) 0.0026(14) -0.0035(17) 0.055(2)
C74 0.122(4) 0.139(4) 0.054(2) 0.031(3) 0.030(3) 0.068(4)
C75 0.0383(14) 0.0376(13) 0.0344(13) 0.0097(10) 0.0052(11) 0.0199(11)
C76 0.0488(16) 0.0397(14) 0.0425(15) 0.0150(12) 0.0128(12) 0.0211(13)
C77 0.0417(16) 0.0569(18) 0.0464(17) 0.0125(14) 0.0034(13) 0.0146(14)
C78 0.0462(16) 0.0389(14) 0.0520(17) 0.0138(12) 0.0051(13) 0.0171(13)
C79 0.0472(16) 0.0448(15) 0.0409(15) 0.0055(12) 0.0036(12) 0.0237(13)
C80 0.0353(14) 0.0632(17) 0.0338(14) 0.0183(12) 0.0045(11) 0.0250(13)
C81 0.0342(13) 0.0368(13) 0.0326(12) 0.0027(10) 0.0116(10) 0.0209(11)
C82 0.0367(13) 0.0267(11) 0.0305(12) 0.0009(9) 0.0091(10) 0.0154(10)
C83 0.0436(14) 0.0389(13) 0.0423(14) 0.0065(11) 0.0100(12) 0.0272(12)
C84 0.0515(16) 0.0321(12) 0.0402(14) 0.0125(10) 0.0126(12) 0.0262(12)
C85 0.0366(13) 0.0354(13) 0.0358(13) 0.0151(10) 0.0161(10) 0.0199(11)
C86 0.0330(12) 0.0340(12) 0.0268(11) 0.0098(9) 0.0125(9) 0.0174(10)

loop_
_atom_type_symbol
_atom_type_description
_atom_type_scat_dispersion_real
_atom_type_scat_dispersion_imag
_atom_type_scat_source
C C 0.0033 0.0016 'International Tables Vol C Tables 4.2.6.8 and 6.1.1.4'
H H 0.0000 0.0000 'International Tables Vol C Tables 4.2.6.8 and 6.1.1.4'
N N 0.0061 0.0033 'International Tables Vol C Tables 4.2.6.8 and 6.1.1.4'
O O 0.0106 0.0060 'International Tables Vol C Tables 4.2.6.8 and 6.1.1.4'

loop_
_geom_angle_atom_site_label_1
_geom_angle_atom_site_label_2
_geom_angle_atom_site_label_3
_geom_angle
C68 N1 C69 120.9(2)
C68 N1 H1 121(2)
C69 N1 H1 118(2)
C72 N2 C73 123.5(2)
C72 N2 H2 118(2)
C73 N2 H2 118(2)
C42 O1 C67 113.73(16)
C39 O3 C71 114.12(16)
C37 O5 C75 113.61(17)
C77 O6 C76 114.7(2)
C78 O7 C79 113.0(2)
C40 O8 C80 117.19(18)
C38 O9 C81 116.35(17)
C83 O10 C82 113.59(18)
C85 O11 C84 113.60(19)
C41 O12 C86 112.20(16)
C37 C1 C36 118.3(2)
C37 C1 C2 121.98(19)
C36 C1 C2 119.7(2)
C1 C2 C3 117.89(18)
C1 C2 H2A 107.8
C3 C2 H2A 107.8
C1 C2 H2B 107.8
C3 C2 H2B 107.8
H2A C2 H2B 107.2
C4 C3 C42 118.6(2)
C4 C3 C2 118.9(2)
C42 C3 C2 122.3(2)
C5 C4 C3 122.8(2)
C5 C4 H4 118.6
C3 C4 H4 118.6
C4 C5 C6 116.6(2)
C4 C5 C47 124.1(2)
C6 C5 C47 119.2(2)
C7 C6 C5 123.5(2)
C7 C6 H6 118.2
C5 C6 H6 118.2
C6 C7 C42 117.9(2)
C6 C7 C8 120.2(2)
C42 C7 C8 121.81(19)
C9 C8 C7 112.58(18)
C9 C8 H8A 109.1
C7 C8 H8A 109.1
C9 C8 H8B 109.1
C7 C8 H8B 109.1
H8A C8 H8B 107.8
C41 C9 C10 117.15(19)
C41 C9 C8 122.37(19)
C10 C9 C8 120.45(18)
C11 C10 C9 122.88(19)
C11 C10 H10 118.6
C9 C10 H10 118.6
C10 C11 C12 117.4(2)
C10 C11 C51 122.0(2)
C12 C11 C51 120.5(2)
C13 C12 C11 122.1(2)
C13 C12 H12 119.0
C11 C12 H12 119.0
C12 C13 C41 118.53(18)
C12 C13 C14 121.78(19)
C41 C13 C14 119.67(18)
C15 C14 C13 117.00(17)
C15 C14 H14A 108.0
C13 C14 H14A 108.0
C15 C14 H14B 108.0
C13 C14 H14B 108.0
H14A C14 H14B 107.3
C16 C15 C40 118.58(19)
C16 C15 C14 120.45(19)
C40 C15 C14 120.78(19)
C15 C16 C17 122.4(2)
C15 C16 H16 118.8
C17 C16 H16 118.8
C18 C17 C16 116.6(2)
C18 C17 C55 121.6(2)
C16 C17 C55 121.8(2)
C17 C18 C19 123.3(2)
C17 C18 H18 118.4
C19 C18 H18 118.4
C40 C19 C18 117.81(19)
C40 C19 C20 127.5(2)
C18 C19 C20 114.71(19)
C21 C20 C19 124.3(2)
C21 C20 H20A 106.3
C19 C20 H20A 106.3
C21 C20 H20B 106.3
C19 C20 H20B 106.3
H20A C20 H20B 106.4
C22 C21 C39 118.2(2)
C22 C21 C20 117.1(2)
C39 C21 C20 124.5(2)
C21 C22 C23 122.5(2)
C21 C22 H22 118.7
C23 C22 H22 118.7
C24 C23 C22 117.2(2)
C24 C23 C59 121.4(2)
C22 C23 C59 121.4(2)
C23 C24 C25 122.4(2)
C23 C24 H24 118.8
C25 C24 H24 118.8
C39 C25 C24 118.5(2)
C39 C25 C26 122.16(19)
C24 C25 C26 119.25(19)
C27 C26 C25 110.93(18)
C27 C26 H26A 109.5
C25 C26 H26A 109.5
C27 C26 H26B 109.5
C25 C26 H26B 109.5
H26A C26 H26B 108.0
C28 C27 C38 118.3(2)
C28 C27 C26 121.8(2)
C38 C27 C26 119.62(19)
C27 C28 C29 122.1(2)
C27 C28 H28 119.0
C29 C28 H28 119.0
C30 C29 C28 117.3(2)
C30 C29 C63 121.6(2)
C28 C29 C63 120.9(2)
C31 C30 C29 122.8(2)
C31 C30 H30 118.6
C29 C30 H30 118.6
C30 C31 C38 117.7(2)
C30 C31 C32 120.6(2)
C38 C31 C32 121.2(2)
C31 C32 C33 118.0(2)
C31 C32 H32A 107.8
C33 C32 H32A 107.8
C31 C32 H32B 107.8
C33 C32 H32B 107.8
H32A C32 H32B 107.2
C34 C33 C37 117.5(2)
C34 C33 C32 123.4(2)
C37 C33 C32 119.1(2)
C35 C34 C33 122.5(2)
C35 C34 H34 118.7
C33 C34 H34 118.7
C36 C35 C34 118.0(2)
C36 C35 C43 121.5(2)
C34 C35 C43 120.6(2)
C35 C36 C1 121.9(2)
C35 C36 H36 119.0
C1 C36 H36 119.0
C1 C37 O5 118.82(19)
C1 C37 C33 121.7(2)
O5 C37 C33 119.4(2)
O9 C38 C31 120.20(19)
O9 C38 C27 117.8(2)
C31 C38 C27 121.6(2)
C25 C39 O3 120.37(19)
C25 C39 C21 121.0(2)
O3 C39 C21 118.59(19)
O8 C40 C19 122.34(19)
O8 C40 C15 116.78(18)
C19 C40 C15 120.59(19)
O12 C41 C9 119.06(18)
O12 C41 C13 119.34(17)
C9 C41 C13 121.59(19)
O1 C42 C3 118.83(19)
O1 C42 C7 120.5(2)
C3 C42 C7 120.4(2)
C44 C43 C45 109.6(3)
C44 C43 C35 109.7(3)
C45 C43 C35 108.2(3)
C44 C43 C46 108.6(3)
C45 C43 C46 108.9(4)
C35 C43 C46 111.8(2)
C43 C44 H44A 109.5
C43 C44 H44B 109.5
H44A C44 H44B 109.5
C43 C44 H44C 109.5
H44A C44 H44C 109.5
H44B C44 H44C 109.5
C43 C45 H45A 109.5
C43 C45 H45B 109.5
H45A C45 H45B 109.5
C43 C45 H45C 109.5
H45A C45 H45C 109.5
H45B C45 H45C 109.5
C43 C46 H46A 109.5
C43 C46 H46B 109.5
H46A C46 H46B 109.5
C43 C46 H46C 109.5
H46A C46 H46C 109.5
H46B C46 H46C 109.5
C48 C47 C5 112.0(2)
C48 C47 C50 108.6(2)
C5 C47 C50 109.7(2)
C48 C47 C49 107.3(2)
C5 C47 C49 110.3(2)
C50 C47 C49 108.8(2)
C47 C48 H48A 109.5
C47 C48 H48B 109.5
H48A C48 H48B 109.5
C47 C48 H48C 109.5
H48A C48 H48C 109.5
H48B C48 H48C 109.5
C47 C49 H49A 109.5
C47 C49 H49B 109.5
H49A C49 H49B 109.5
C47 C49 H49C 109.5
H49A C49 H49C 109.5
H49B C49 H49C 109.5
C47 C50 H50A 109.5
C47 C50 H50B 109.5
H50A C50 H50B 109.5
C47 C50 H50C 109.5
H50A C50 H50C 109.5
H50B C50 H50C 109.5
C54 C51 C11 111.0(2)
C54 C51 C53 108.9(3)
C11 C51 C53 111.2(2)
C54 C51 C52 108.9(3)
C11 C51 C52 108.0(2)
C53 C51 C52 108.7(3)
C51 C52 H52A 109.5
C51 C52 H52B 109.5
H52A C52 H52B 109.5
C51 C52 H52C 109.5
H52A C52 H52C 109.5
H52B C52 H52C 109.5
C51 C53 H53A 109.5
C51 C53 H53B 109.5
H53A C53 H53B 109.5
C51 C53 H53C 109.5
H53A C53 H53C 109.5
H53B C53 H53C 109.5
C51 C54 H54A 109.5
C51 C54 H54B 109.5
H54A C54 H54B 109.5
C51 C54 H54C 109.5
H54A C54 H54C 109.5
H54B C54 H54C 109.5
C58 C55 C57' 127.2(5)
C58 C55 C56' 75.9(6)
C57' C55 C56' 111.2(6)
C58 C55 C57 108.2(6)
C57' C55 C57 32.5(4)
C56' C55 C57 137.8(5)
C58 C55 C56 111.3(5)
C57' C55 C56 76.2(6)
C56' C55 C56 39.4(5)
C57 C55 C56 108.1(5)
C58 C55 C58' 34.0(4)
C57' C55 C58' 104.7(5)
C56' C55 C58' 108.4(6)
C57 C55 C58' 77.4(5)
C56 C55 C58' 136.8(5)
C58 C55 C17 112.7(3)
C57' C55 C17 113.6(4)
C56' C55 C17 108.4(3)
C57 C55 C17 108.0(4)
C56 C55 C17 108.3(3)
C58' C55 C17 110.4(4)
C55 C56 H56A 109.5
C55 C56 H56B 109.5
C55 C56 H56C 109.5
C55 C57 H57A 109.5
C55 C57 H57B 109.5
C55 C57 H57C 109.5
C55 C58 H58A 109.5
C55 C58 H58B 109.5
C55 C58 H58C 109.5
C55 C56' H56D 109.5
C55 C56' H56E 109.5
H56D C56' H56E 109.5
C55 C56' H56F 109.5
H56D C56' H56F 109.5
H56E C56' H56F 109.5
C55 C57' H57D 109.5
C55 C57' H57E 109.5
H57D C57' H57E 109.5
C55 C57' H57F 109.5
H57D C57' H57F 109.5
H57E C57' H57F 109.5
C55 C58' H58D 109.5
C55 C58' H58E 109.5
H58D C58' H58E 109.5
C55 C58' H58F 109.5
H58D C58' H58F 109.5
H58E C58' H58F 109.5
C61' C59 C62 135.3(7)
C61' C59 C60' 108.0(7)
C62 C59 C60' 71.8(7)
C61' C59 C23 109.8(5)
C62 C59 C23 111.1(4)
C60' C59 C23 112.1(4)
C61' C59 C60 72.4(7)
C62 C59 C60 109.7(7)
C60' C59 C60 40.0(5)
C23 C59 C60 108.7(4)
C61' C59 C61 36.4(6)
C62 C59 C61 108.6(5)
C60' C59 C61 130.2(5)
C23 C59 C61 113.3(3)
C60 C59 C61 105.2(5)
C61' C59 C62' 118.4(9)
C62 C59 C62' 31.7(5)
C60' C59 C62' 102.8(7)
C23 C59 C62' 105.6(4)
C60 C59 C62' 137.1(6)
C61 C59 C62' 83.6(6)
C59 C60 H60A 109.5
C59 C60 H60B 109.5
C59 C60 H60C 109.5
C59 C61 H61A 109.5
C59 C61 H61B 109.5
C59 C61 H61C 109.5
C59 C62 H62A 109.5
C59 C62 H62B 109.5
C59 C62 H62C 109.5
C59 C60' H60D 109.5
C59 C60' H60E 109.5
H60D C60' H60E 109.5
C59 C60' H60F 109.5
H60D C60' H60F 109.5
H60E C60' H60F 109.5
C59 C61' H61D 109.5
C59 C61' H61E 109.5
H61D C61' H61E 109.5
C59 C61' H61F 109.5
H61D C61' H61F 109.5
H61E C61' H61F 109.5
C59 C62' H62D 109.5
C59 C62' H62E 109.5
H62D C62' H62E 109.5
C59 C62' H62F 109.5
H62D C62' H62F 109.5
H62E C62' H62F 109.5
C64' C63 C65 127.4(6)
C64' C63 C66' 117.6(7)
C65 C63 C66' 46.0(5)
C64' C63 C29 117.0(5)
C65 C63 C29 114.4(4)
C66' C63 C29 112.8(4)
C64' C63 C64 29.1(5)
C65 C63 C64 118.9(6)
C66' C63 C64 136.0(5)
C29 C63 C64 110.5(4)
C64' C63 C66 70.1(7)
C65 C63 C66 107.3(6)
C66' C63 C66 63.1(5)
C29 C63 C66 104.3(3)
C64 C63 C66 99.2(5)
C64' C63 C65' 106.4(6)
C65 C63 C65' 50.2(5)
C66' C63 C65' 96.0(5)
C29 C63 C65' 103.3(3)
C64 C63 C65' 81.1(5)
C66 C63 C65' 150.3(4)
C63 C64 H64A 109.5
C63 C64 H64B 109.5
C63 C64 H64C 109.5
C63 C65 H65A 109.5
C63 C65 H65B 109.5
C63 C65 H65C 109.5
C63 C66 H66A 109.5
C63 C66 H66B 109.5
C63 C66 H66C 109.5
C63 C64' H64D 109.5
C63 C64' H64E 109.5
H64D C64' H64E 109.5
C63 C64' H64F 109.5
H64D C64' H64F 109.5
H64E C64' H64F 109.5
C63 C65' H65D 109.5
C63 C65' H65E 109.5
H65D C65' H65E 109.5
C63 C65' H65F 109.5
H65D C65' H65F 109.5
H65E C65' H65F 109.5
C63 C66' H66D 109.5
C63 C66' H66E 109.5
H66D C66' H66E 109.5
C63 C66' H66F 109.5
H66D C66' H66F 109.5
H66E C66' H66F 109.5
O1 C67 C68 112.65(19)
O1 C67 H67A 109.1
C68 C67 H67A 109.1
O1 C67 H67B 109.1
C68 C67 H67B 109.1
H67A C67 H67B 107.8
O2 C68 N1 123.6(2)
O2 C68 C67 118.0(2)
N1 C68 C67 118.3(2)
N1 C69 C70 114.0(3)
N1 C69 H69A 108.8
C70 C69 H69A 108.8
N1 C69 H69B 108.8
C70 C69 H69B 108.8
H69A C69 H69B 107.7
C69 C70 H70A 109.5
C69 C70 H70B 109.5
H70A C70 H70B 109.5
C69 C70 H70C 109.5
H70A C70 H70C 109.5
H70B C70 H70C 109.5
O3 C71 C72 111.15(19)
O3 C71 H71A 109.4
C72 C71 H71A 109.4
O3 C71 H71B 109.4
C72 C71 H71B 109.4
H71A C71 H71B 108.0
O4 C72 N2 123.6(2)
O4 C72 C71 119.7(2)
N2 C72 C71 116.6(2)
N2 C73 C74 111.3(3)
N2 C73 H73A 109.4
C74 C73 H73A 109.4
N2 C73 H73B 109.4
C74 C73 H73B 109.4
H73A C73 H73B 108.0
C73 C74 H74A 109.5
C73 C74 H74B 109.5
H74A C74 H74B 109.5
C73 C74 H74C 109.5
H74A C74 H74C 109.5
H74B C74 H74C 109.5
O5 C75 C76 108.7(2)
O5 C75 H75A 109.9
C76 C75 H75A 109.9
O5 C75 H75B 109.9
C76 C75 H75B 109.9
H75A C75 H75B 108.3
O6 C76 C75 110.3(2)
O6 C76 H76A 109.6
C75 C76 H76A 109.6
O6 C76 H76B 109.6
C75 C76 H76B 109.6
H76A C76 H76B 108.1
O6 C77 C78 113.1(2)
O6 C77 H77A 109.0
C78 C77 H77A 109.0
O6 C77 H77B 109.0
C78 C77 H77B 109.0
H77A C77 H77B 107.8
O7 C78 C77 107.2(2)
O7 C78 H78A 110.3
C77 C78 H78A 110.3
O7 C78 H78B 110.3
C77 C78 H78B 110.3
H78A C78 H78B 108.5
O7 C79 C80 109.0(2)
O7 C79 H79A 109.9
C80 C79 H79A 109.9
O7 C79 H79B 109.9
C80 C79 H79B 109.9
H79A C79 H79B 108.3
O8 C80 C79 111.7(2)
O8 C80 H80A 109.3
C79 C80 H80A 109.3
O8 C80 H80B 109.3
C79 C80 H80B 109.3
H80A C80 H80B 107.9
O9 C81 C82 112.39(19)
O9 C81 H81A 109.1
C82 C81 H81A 109.1
O9 C81 H81B 109.1
C82 C81 H81B 109.1
H81A C81 H81B 107.9
O10 C82 C81 108.91(18)
O10 C82 H82A 109.9
C81 C82 H82A 109.9
O10 C82 H82B 109.9
C81 C82 H82B 109.9
H82A C82 H82B 108.3
O10 C83 C84 113.6(2)
O10 C83 H83A 108.9
C84 C83 H83A 108.9
O10 C83 H83B 108.9
C84 C83 H83B 108.9
H83A C83 H83B 107.7
O11 C84 C83 109.4(2)
O11 C84 H84A 109.8
C83 C84 H84A 109.8
O11 C84 H84B 109.8
C83 C84 H84B 109.8
H84A C84 H84B 108.2
O11 C85 C86 107.70(19)
O11 C85 H85A 110.2
C86 C85 H85A 110.2
O11 C85 H85B 110.2
C86 C85 H85B 110.2
H85A C85 H85B 108.5
O12 C86 C85 108.71(18)
O12 C86 H86A 109.9
C85 C86 H86A 109.9
O12 C86 H86B 109.9
C85 C86 H86B 109.9
H86A C86 H86B 108.3

loop_
_geom_bond_atom_site_label_1
_geom_bond_atom_site_label_2
_geom_bond_distance
N1 C68 1.330(3)
N1 C69 1.463(3)
N1 H1 0.837(10)
N2 C72 1.318(3)
N2 C73 1.459(4)
N2 H2 0.833(10)
O1 C42 1.387(3)
O1 C67 1.437(3)
O2 C68 1.230(3)
O3 C39 1.394(3)
O3 C71 1.423(3)
O4 C72 1.228(3)
O5 C37 1.391(3)
O5 C75 1.427(3)
O6 C77 1.419(4)
O6 C76 1.424(3)
O7 C78 1.397(4)
O7 C79 1.421(3)
O8 C40 1.382(3)
O8 C80 1.423(3)
O9 C38 1.381(3)
O9 C81 1.441(3)
O10 C83 1.416(3)
O10 C82 1.426(3)
O11 C85 1.412(3)
O11 C84 1.429(3)
O12 C41 1.389(2)
O12 C86 1.437(3)
C1 C37 1.387(3)
C1 C36 1.394(3)
C1 C2 1.514(3)
C2 C3 1.523(3)
C2 H2A 0.9900
C2 H2B 0.9900
C3 C4 1.395(3)
C3 C42 1.402(3)
C4 C5 1.382(3)
C4 H4 0.9500
C5 C6 1.392(3)
C5 C47 1.534(3)
C6 C7 1.389(3)
C6 H6 0.9500
C7 C42 1.402(3)
C7 C8 1.537(3)
C8 C9 1.515(3)
C8 H8A 0.9900
C8 H8B 0.9900
C9 C41 1.394(3)
C9 C10 1.400(3)
C10 C11 1.386(3)
C10 H10 0.9500
C11 C12 1.396(3)
C11 C51 1.528(3)
C12 C13 1.383(3)
C12 H12 0.9500
C13 C41 1.396(3)
C13 C14 1.516(3)
C14 C15 1.513(3)
C14 H14A 0.9900
C14 H14B 0.9900
C15 C16 1.388(3)
C15 C40 1.403(3)
C16 C17 1.396(3)
C16 H16 0.9500
C17 C18 1.389(3)
C17 C55 1.538(3)
C18 C19 1.397(3)
C18 H18 0.9500
C19 C40 1.392(3)
C19 C20 1.523(3)
C20 C21 1.514(3)
C20 H20A 0.9900
C20 H20B 0.9900
C21 C22 1.393(3)
C21 C39 1.396(3)
C22 C23 1.394(3)
C22 H22 0.9500
C23 C24 1.386(3)
C23 C59 1.535(3)
C24 C25 1.394(3)
C24 H24 0.9500
C25 C39 1.391(3)
C25 C26 1.524(3)
C26 C27 1.513(3)
C26 H26A 0.9900
C26 H26B 0.9900
C27 C28 1.385(3)
C27 C38 1.395(3)
C28 C29 1.396(4)
C28 H28 0.9500
C29 C30 1.389(4)
C29 C63 1.535(4)
C30 C31 1.387(3)
C30 H30 0.9500
C31 C38 1.392(3)
C31 C32 1.519(3)
C32 C33 1.521(3)
C32 H32A 0.9900
C32 H32B 0.9900
C33 C34 1.391(3)
C33 C37 1.401(3)
C34 C35 1.387(4)
C34 H34 0.9500
C35 C36 1.386(4)
C35 C43 1.537(4)
C36 H36 0.9500
C43 C44 1.525(5)
C43 C45 1.532(6)
C43 C46 1.539(5)
C44 H44A 0.9800
C44 H44B 0.9800
C44 H44C 0.9800
C45 H45A 0.9800
C45 H45B 0.9800
C45 H45C 0.9800
C46 H46A 0.9800
C46 H46B 0.9800
C46 H46C 0.9800
C47 C48 1.526(4)
C47 C50 1.534(4)
C47 C49 1.542(4)
C48 H48A 0.9800
C48 H48B 0.9800
C48 H48C 0.9800
C49 H49A 0.9800
C49 H49B 0.9800
C49 H49C 0.9800
C50 H50A 0.9800
C50 H50B 0.9800
C50 H50C 0.9800
C51 C54 1.524(4)
C51 C53 1.531(4)
C51 C52 1.539(5)
C52 H52A 0.9800
C52 H52B 0.9800
C52 H52C 0.9800
C53 H53A 0.9800
C53 H53B 0.9800
C53 H53C 0.9800
C54 H54A 0.9800
C54 H54B 0.9800
C54 H54C 0.9800
C55 C58 1.490(7)
C55 C57' 1.512(8)
C55 C56' 1.518(8)
C55 C57 1.528(8)
C55 C56 1.528(6)
C55 C58' 1.532(8)
C56 H56A 0.9800
C56 H56B 0.9800
C56 H56C 0.9800
C57 H57A 0.9800
C57 H57B 0.9800
C57 H57C 0.9800
C58 H58A 0.9800
C58 H58B 0.9800
C58 H58C 0.9800
C56' H56D 0.9800
C56' H56E 0.9800
C56' H56F 0.9800
C57' H57D 0.9800
C57' H57E 0.9800
C57' H57F 0.9800
C58' H58D 0.9800
C58' H58E 0.9800
C58' H58F 0.9800
C59 C61' 1.467(10)
C59 C62 1.500(8)
C59 C60' 1.529(9)
C59 C60 1.541(8)
C59 C61 1.553(6)
C59 C62' 1.554(10)
C60 H60A 0.9800
C60 H60B 0.9800
C60 H60C 0.9800
C61 H61A 0.9800
C61 H61B 0.9800
C61 H61C 0.9800
C62 H62A 0.9800
C62 H62B 0.9800
C62 H62C 0.9800
C60' H60D 0.9800
C60' H60E 0.9800
C60' H60F 0.9800
C61' H61D 0.9800
C61' H61E 0.9800
C61' H61F 0.9800
C62' H62D 0.9800
C62' H62E 0.9800
C62' H62F 0.9800
C63 C64' 1.360(9)
C63 C65 1.377(7)
C63 C66' 1.527(8)
C63 C64 1.568(8)
C63 C66 1.678(8)
C63 C65' 1.715(9)
C64 H64A 0.9800
C64 H64B 0.9800
C64 H64C 0.9800
C65 H65A 0.9800
C65 H65B 0.9800
C65 H65C 0.9800
C66 H66A 0.9800
C66 H66B 0.9800
C66 H66C 0.9800
C64' H64D 0.9800
C64' H64E 0.9800
C64' H64F 0.9800
C65' H65D 0.9800
C65' H65E 0.9800
C65' H65F 0.9800
C66' H66D 0.9800
C66' H66E 0.9800
C66' H66F 0.9800
C67 C68 1.505(3)
C67 H67A 0.9900
C67 H67B 0.9900
C69 C70 1.525(5)
C69 H69A 0.9900
C69 H69B 0.9900
C70 H70A 0.9800
C70 H70B 0.9800
C70 H70C 0.9800
C71 C72 1.502(3)
C71 H71A 0.9900
C71 H71B 0.9900
C73 C74 1.477(6)
C73 H73A 0.9900
C73 H73B 0.9900
C74 H74A 0.9800
C74 H74B 0.9800
C74 H74C 0.9800
C75 C76 1.491(4)
C75 H75A 0.9900
C75 H75B 0.9900
C76 H76A 0.9900
C76 H76B 0.9900
C77 C78 1.512(4)
C77 H77A 0.9900
C77 H77B 0.9900
C78 H78A 0.9900
C78 H78B 0.9900
C79 C80 1.492(4)
C79 H79A 0.9900
C79 H79B 0.9900
C80 H80A 0.9900
C80 H80B 0.9900
C81 C82 1.495(3)
C81 H81A 0.9900
C81 H81B 0.9900
C82 H82A 0.9900
C82 H82B 0.9900
C83 C84 1.513(4)
C83 H83A 0.9900
C83 H83B 0.9900
C84 H84A 0.9900
C84 H84B 0.9900
C85 C86 1.501(3)
C85 H85A 0.9900
C85 H85B 0.9900
C86 H86A 0.9900
C86 H86B 0.9900

loop_
_geom_hbond_atom_site_label_D
_geom_hbond_atom_site_label_H
_geom_hbond_atom_site_label_A
_geom_hbond_distance_DH
_geom_hbond_distance_HA
_geom_hbond_distance_DA
_geom_hbond_angle_DHA
_geom_hbond_site_symmetry_A
N2 H2 O3 0.833(10) 2.21(3) 2.618(3) 110(3) .
N1 H1 O4 0.837(10) 2.135(19) 2.892(3) 150(3) 1_455

loop_
_geom_torsion_atom_site_label_1
_geom_torsion_atom_site_label_2
_geom_torsion_atom_site_label_3
_geom_torsion_atom_site_label_4
_geom_torsion
C37 C1 C2 C3 -56.9(3)
C36 C1 C2 C3 123.7(2)
C1 C2 C3 C4 122.4(2)
C1 C2 C3 C42 -62.2(3)
C42 C3 C4 C5 0.1(3)
C2 C3 C4 C5 175.6(2)
C3 C4 C5 C6 0.5(3)
C3 C4 C5 C47 -179.5(2)
C4 C5 C6 C7 -1.2(3)
C47 C5 C6 C7 178.8(2)
C5 C6 C7 C42 1.3(3)
C5 C6 C7 C8 -175.8(2)
C6 C7 C8 C9 -52.6(3)
C42 C7 C8 C9 130.5(2)
C7 C8 C9 C41 -103.8(2)
C7 C8 C9 C10 74.3(3)
C41 C9 C10 C11 4.9(3)
C8 C9 C10 C11 -173.3(2)
C9 C10 C11 C12 0.6(3)
C9 C10 C11 C51 176.5(2)
C10 C11 C12 C13 -4.3(3)
C51 C11 C12 C13 179.7(2)
C11 C12 C13 C41 2.2(3)
C11 C12 C13 C14 -176.1(2)
C12 C13 C14 C15 -29.7(3)
C41 C13 C14 C15 152.0(2)
C13 C14 C15 C16 94.8(2)
C13 C14 C15 C40 -90.3(2)
C40 C15 C16 C17 -3.2(3)
C14 C15 C16 C17 171.9(2)
C15 C16 C17 C18 -3.1(3)
C15 C16 C17 C55 177.3(2)
C16 C17 C18 C19 3.5(3)
C55 C17 C18 C19 -176.8(2)
C17 C18 C19 C40 2.3(3)
C17 C18 C19 C20 -177.6(2)
C40 C19 C20 C21 -20.7(4)
C18 C19 C20 C21 159.2(2)
C19 C20 C21 C22 139.0(2)
C19 C20 C21 C39 -45.9(4)
C39 C21 C22 C23 -0.5(3)
C20 C21 C22 C23 174.9(2)
C21 C22 C23 C24 2.0(3)
C21 C22 C23 C59 -179.9(2)
C22 C23 C24 C25 -0.3(3)
C59 C23 C24 C25 -178.4(2)
C23 C24 C25 C39 -2.7(3)
C23 C24 C25 C26 174.8(2)
C39 C25 C26 C27 144.6(2)
C24 C25 C26 C27 -32.8(3)
C25 C26 C27 C28 111.2(2)
C25 C26 C27 C38 -62.5(3)
C38 C27 C28 C29 1.7(4)
C26 C27 C28 C29 -172.1(2)
C27 C28 C29 C30 0.4(4)
C27 C28 C29 C63 176.6(3)
C28 C29 C30 C31 -0.6(4)
C63 C29 C30 C31 -176.7(3)
C29 C30 C31 C38 -1.3(4)
C29 C30 C31 C32 171.4(2)
C30 C31 C32 C33 94.0(3)
C38 C31 C32 C33 -93.6(3)
C31 C32 C33 C34 -28.8(4)
C31 C32 C33 C37 153.5(2)
C37 C33 C34 C35 -0.3(4)
C32 C33 C34 C35 -177.9(2)
C33 C34 C35 C36 -1.3(4)
C33 C34 C35 C43 177.7(3)
C34 C35 C36 C1 0.5(4)
C43 C35 C36 C1 -178.4(3)
C37 C1 C36 C35 1.8(4)
C2 C1 C36 C35 -178.8(2)
C36 C1 C37 O5 -179.4(2)
C2 C1 C37 O5 1.2(3)
C36 C1 C37 C33 -3.4(3)
C2 C1 C37 C33 177.2(2)
C75 O5 C37 C1 -94.5(2)
C75 O5 C37 C33 89.5(2)
C34 C33 C37 C1 2.7(3)
C32 C33 C37 C1 -179.6(2)
C34 C33 C37 O5 178.6(2)
C32 C33 C37 O5 -3.6(3)
C81 O9 C38 C31 77.5(3)
C81 O9 C38 C27 -110.0(2)
C30 C31 C38 O9 175.7(2)
C32 C31 C38 O9 3.0(3)
C30 C31 C38 C27 3.5(3)
C32 C31 C38 C27 -169.2(2)
C28 C27 C38 O9 -176.0(2)
C26 C27 C38 O9 -2.1(3)
C28 C27 C38 C31 -3.7(3)
C26 C27 C38 C31 170.3(2)
C24 C25 C39 O3 -178.43(18)
C26 C25 C39 O3 4.1(3)
C24 C25 C39 C21 4.2(3)
C26 C25 C39 C21 -173.20(19)
C71 O3 C39 C25 77.5(3)
C71 O3 C39 C21 -105.1(2)
C22 C21 C39 C25 -2.7(3)
C20 C21 C39 C25 -177.7(2)
C22 C21 C39 O3 179.93(19)
C20 C21 C39 O3 4.9(3)
C80 O8 C40 C19 -63.0(3)
C80 O8 C40 C15 123.2(2)
C18 C19 C40 O8 177.52(19)
C20 C19 C40 O8 -2.5(3)
C18 C19 C40 C15 -8.9(3)
C20 C19 C40 C15 171.1(2)
C16 C15 C40 O8 -176.72(18)
C14 C15 C40 O8 8.3(3)
C16 C15 C40 C19 9.3(3)
C14 C15 C40 C19 -165.69(19)
C86 O12 C41 C9 -100.4(2)
C86 O12 C41 C13 80.6(2)
C10 C9 C41 O12 173.89(18)
C8 C9 C41 O12 -7.9(3)
C10 C9 C41 C13 -7.1(3)
C8 C9 C41 C13 171.08(19)
C12 C13 C41 O12 -177.28(18)
C14 C13 C41 O12 1.0(3)
C12 C13 C41 C9 3.7(3)
C14 C13 C41 C9 -177.96(19)
C67 O1 C42 C3 99.3(2)
C67 O1 C42 C7 -85.9(2)
C4 C3 C42 O1 174.87(18)
C2 C3 C42 O1 -0.5(3)
C4 C3 C42 C7 0.0(3)
C2 C3 C42 C7 -175.37(19)
C6 C7 C42 O1 -175.43(18)
C8 C7 C42 O1 1.6(3)
C6 C7 C42 C3 -0.7(3)
C8 C7 C42 C3 176.35(18)
C36 C35 C43 C44 -129.4(3)
C34 C35 C43 C44 51.7(4)
C36 C35 C43 C45 111.1(4)
C34 C35 C43 C45 -67.8(4)
C36 C35 C43 C46 -8.9(4)
C34 C35 C43 C46 172.2(3)
C4 C5 C47 C48 5.1(3)
C6 C5 C47 C48 -174.9(2)
C4 C5 C47 C50 -115.6(3)
C6 C5 C47 C50 64.4(3)
C4 C5 C47 C49 124.6(3)
C6 C5 C47 C49 -55.5(3)
C10 C11 C51 C54 140.6(3)
C12 C11 C51 C54 -43.6(4)
C10 C11 C51 C53 19.2(4)
C12 C11 C51 C53 -165.0(3)
C10 C11 C51 C52 -100.0(3)
C12 C11 C51 C52 75.8(3)
C18 C17 C55 C58 -1.3(6)
C16 C17 C55 C58 178.3(6)
C18 C17 C55 C57' -155.1(5)
C16 C17 C55 C57' 24.5(6)
C18 C17 C55 C56' 80.7(6)
C16 C17 C55 C56' -99.7(6)
C18 C17 C55 C57 -120.8(5)
C16 C17 C55 C57 58.8(5)
C18 C17 C55 C56 122.3(4)
C16 C17 C55 C56 -58.1(5)
C18 C17 C55 C58' -37.9(5)
C16 C17 C55 C58' 141.7(5)
C24 C23 C59 C61' -36.6(8)
C22 C23 C59 C61' 145.4(8)
C24 C23 C59 C62 125.1(6)
C22 C23 C59 C62 -52.9(6)
C24 C23 C59 C60' -156.7(6)
C22 C23 C59 C60' 25.3(7)
C24 C23 C59 C60 -114.1(5)
C22 C23 C59 C60 67.9(5)
C24 C23 C59 C61 2.5(4)
C22 C23 C59 C61 -175.5(4)
C24 C23 C59 C62' 92.1(6)
C22 C23 C59 C62' -85.9(6)
C30 C29 C63 C64' -133.9(7)
C28 C29 C63 C64' 50.1(8)
C30 C29 C63 C65 57.6(7)
C28 C29 C63 C65 -118.4(6)
C30 C29 C63 C66' 7.2(6)
C28 C29 C63 C66' -168.9(5)
C30 C29 C63 C64 -165.0(4)
C28 C29 C63 C64 18.9(5)
C30 C29 C63 C66 -59.2(4)
C28 C29 C63 C66 124.7(4)
C30 C29 C63 C65' 109.7(4)
C28 C29 C63 C65' -66.4(4)
C42 O1 C67 C68 168.79(19)
C69 N1 C68 O2 6.9(4)
C69 N1 C68 C67 -171.1(3)
O1 C67 C68 O2 173.8(2)
O1 C67 C68 N1 -8.1(3)
C68 N1 C69 C70 -70.9(4)
C39 O3 C71 C72 163.4(2)
C73 N2 C72 O4 0.1(5)
C73 N2 C72 C71 -178.0(3)
O3 C71 C72 O4 172.4(2)
O3 C71 C72 N2 -9.4(4)
C72 N2 C73 C74 -92.9(4)
C37 O5 C75 C76 -178.84(19)
C77 O6 C76 C75 -122.7(2)
O5 C75 C76 O6 71.0(3)
C76 O6 C77 C78 77.1(3)
C79 O7 C78 C77 -166.1(2)
O6 C77 C78 O7 178.3(2)
C78 O7 C79 C80 86.1(3)
C40 O8 C80 C79 -99.6(3)
O7 C79 C80 O8 -172.9(2)
C38 O9 C81 C82 107.6(2)
C83 O10 C82 C81 -179.46(19)
O9 C81 C82 O10 -76.3(2)
C82 O10 C83 C84 70.1(3)
C85 O11 C84 C83 151.9(2)
O10 C83 C84 O11 -86.1(3)
C84 O11 C85 C86 -163.63(19)
C41 O12 C86 C85 -167.39(18)
O11 C85 C86 O12 64.4(2)
